data_7116498
loop_
_publ_author_name
'Andreas A. Danopoulos'
'Pierre Braunstein'
'Elixabete Rezabal'
'Gilles Frison'

_publ_section_title
;
 Unprecedented directed lateral lithiations of tertiary carbons on NHC
 platforms
;
_journal_name_full Chem.Commun.
_journal_page_first 3049
_journal_paper_doi 10.1039/C4cc08434A
_journal_volume 51
_journal_year 2015
_chemical_formula_moiety 'C74 H106 Li4 N6 O2'
_chemical_formula_sum 'C74 H106 Li4 N6 O2'
_chemical_formula_weight 1139.40
_chemical_name_systematic
;
 ?
;
_space_group_crystal_system monoclinic
_space_group_IT_number 15
_space_group_name_Hall '-C 2yc'
_space_group_name_H-M_alt 'C 1 2/c 1'
_symmetry_space_group_name_Hall '-C 2yc'
_symmetry_space_group_name_H-M 'C 1 2/c 1'
_atom_sites_solution_hydrogens geom
_audit_creation_method SHELXL-2013
_cell_angle_alpha 90
_cell_angle_beta 94.3840(10)
_cell_angle_gamma 90
_cell_formula_units_Z 8
_cell_length_a 31.4483(16)
_cell_length_b 18.8909(10)
_cell_length_c 26.5581(13)
_cell_measurement_reflns_used 4710
_cell_measurement_temperature 173(2)
_cell_measurement_theta_max 21.63
_cell_measurement_theta_min 2.52
_cell_volume 15731.7(14)
_computing_cell_refinement 'Bruker SAINT'
_computing_data_collection 'Bruker APEX2'
_computing_data_reduction 'Bruker SAINT'
_computing_molecular_graphics 'Bruker SHELXTL'
_computing_publication_material 'Bruker SHELXTL'
_computing_structure_refinement 'SHELXL-2013 (Sheldrick 2013)'
_computing_structure_solution 'SHELXS-97 (Sheldrick 2008)'
_diffrn_ambient_temperature 173(2)
_diffrn_measured_fraction_theta_full 1.000
_diffrn_measured_fraction_theta_max 0.991
_diffrn_measurement_device_type 'Bruker APEX-II CCD'
_diffrn_measurement_method '\f and \w scans'
_diffrn_radiation_monochromator triumph
_diffrn_radiation_type MoK\a
_diffrn_radiation_wavelength 0.71073
_diffrn_reflns_av_R_equivalents 0.0950
_diffrn_reflns_av_unetI/netI 0.1732
_diffrn_reflns_Laue_measured_fraction_full 1.000
_diffrn_reflns_Laue_measured_fraction_max 0.991
_diffrn_reflns_limit_h_max 41
_diffrn_reflns_limit_h_min -37
_diffrn_reflns_limit_k_max 24
_diffrn_reflns_limit_k_min -24
_diffrn_reflns_limit_l_max 35
_diffrn_reflns_limit_l_min -34
_diffrn_reflns_number 57744
_diffrn_reflns_point_group_measured_fraction_full 1.000
_diffrn_reflns_point_group_measured_fraction_max 0.991
_diffrn_reflns_theta_full 25.242
_diffrn_reflns_theta_max 28.091
_diffrn_reflns_theta_min 1.500
_diffrn_source 'sealed tube'
_exptl_absorpt_coefficient_mu 0.056
_exptl_absorpt_correction_T_max 0.7456
_exptl_absorpt_correction_T_min 0.6312
_exptl_absorpt_correction_type multi-scan
_exptl_absorpt_process_details sadabs
_exptl_crystal_colour orange
_exptl_crystal_density_diffrn 0.962
_exptl_crystal_description block
_exptl_crystal_F_000 4960
_exptl_crystal_size_max 0.300
_exptl_crystal_size_mid 0.200
_exptl_crystal_size_min 0.120
_platon_squeeze_details
;
The residual electron density was assigned to one molecule of 
the tetrahydrofuran solvent [286/8 = 36 e per asymmetric unit; one  
molecule of C4H8O1 would give 40 e]. 
;
_refine_diff_density_max 0.797
_refine_diff_density_min -0.461
_refine_diff_density_rms 0.058
_refine_ls_extinction_method none
_refine_ls_goodness_of_fit_ref 0.895
_refine_ls_hydrogen_treatment constr
_refine_ls_matrix_type full
_refine_ls_number_parameters 713
_refine_ls_number_reflns 18986
_refine_ls_number_restraints 4
_refine_ls_restrained_S_all 0.900
_refine_ls_R_factor_all 0.2398
_refine_ls_R_factor_gt 0.0985
_refine_ls_shift/su_max 0.000
_refine_ls_shift/su_mean 0.000
_refine_ls_structure_factor_coef Fsqd
_refine_ls_weighting_details 'w=1/[\s^2^(Fo^2^)+(0.1441P)^2^] where P=(Fo^2^+2Fc^2^)/3'
_refine_ls_weighting_scheme calc
_refine_ls_wR_factor_gt 0.2484
_refine_ls_wR_factor_ref 0.2983
_reflns_Friedel_coverage 0.000
_reflns_number_gt 6115
_reflns_number_total 18986
_reflns_threshold_expression 'I > 2\s(I)'
_cod_data_source_file c4cc08434a2.cif
_cod_data_source_block Complex4Cy
_cod_original_cell_volume 15731.6(14)
_cod_database_code 7116498
_shelx_space_group_comment
;
The symmetry employed for this shelxl refinement is uniquely defined
by the following loop, which should always be used as a source of
symmetry information in preference to the above space-group names.
They are only intended as comments.
;
_shelx_estimated_absorpt_t_min 0.983
_shelx_estimated_absorpt_t_max 0.993
_shelxl_version_number 2013-4

loop_
_space_group_symop_operation_xyz
'x, y, z'
'-x, y, -z+1/2'
'x+1/2, y+1/2, z'
'-x+1/2, y+1/2, -z+1/2'
'-x, -y, -z'
'x, -y, z-1/2'
'-x+1/2, -y+1/2, -z'
'x+1/2, -y+1/2, z-1/2'

loop_
_atom_site_label
_atom_site_type_symbol
_atom_site_fract_x
_atom_site_fract_y
_atom_site_fract_z
_atom_site_U_iso_or_equiv
_atom_site_adp_type
_atom_site_occupancy
_atom_site_site_symmetry_order
_atom_site_calc_flag
_atom_site_refinement_flags_posn
_atom_site_refinement_flags_adp
C1 C 0.17985(11) 0.01140(18) 0.07268(10) 0.0314(8) Uani 1 1 d . .
C2 C 0.11015(11) 0.01907(19) 0.04190(11) 0.0350(9) Uani 1 1 d . .
H2 H 0.0855 0.0142 0.0192 0.042 Uiso 1 1 calc R U
C3 C 0.11190(11) 0.04913(19) 0.08934(11) 0.0318(8) Uani 1 1 d . .
C4 C 0.16223(11) -0.0346(2) -0.01291(10) 0.0333(8) Uani 1 1 d . .
C5 C 0.16760(12) 0.0099(2) -0.05424(11) 0.0409(10) Uani 1 1 d . .
C6 C 0.17757(13) -0.0233(3) -0.09890(12) 0.0540(12) Uani 1 1 d . .
H6 H 0.1815 0.0049 -0.1278 0.065 Uiso 1 1 calc R U
C7 C 0.18184(14) -0.0956(3) -0.10228(13) 0.0558(12) Uani 1 1 d . .
H7 H 0.1887 -0.1166 -0.1331 0.067 Uiso 1 1 calc R U
C8 C 0.17625(14) -0.1369(2) -0.06137(13) 0.0538(11) Uani 1 1 d . .
H8 H 0.1791 -0.1868 -0.0642 0.065 Uiso 1 1 calc R U
C9 C 0.16642(12) -0.1078(2) -0.01531(12) 0.0394(9) Uani 1 1 d . .
C10 C 0.16320(13) 0.0891(2) -0.05114(13) 0.0482(10) Uani 1 1 d . .
H10 H 0.1504 0.0999 -0.0187 0.058 Uiso 1 1 calc R U
C11 C 0.20612(17) 0.1257(3) -0.0490(2) 0.0859(16) Uani 1 1 d . .
H11A H 0.2242 0.1078 -0.0201 0.129 Uiso 1 1 calc R U
H11B H 0.2021 0.1768 -0.0454 0.129 Uiso 1 1 calc R U
H11C H 0.2198 0.1160 -0.0802 0.129 Uiso 1 1 calc R U
C12 C 0.13342(18) 0.1194(3) -0.09335(19) 0.0889(17) Uani 1 1 d . .
H12A H 0.1278 0.1693 -0.0864 0.133 Uiso 1 1 calc R U
H12B H 0.1065 0.0929 -0.0956 0.133 Uiso 1 1 calc R U
H12C H 0.1467 0.1154 -0.1254 0.133 Uiso 1 1 calc R U
C13 C 0.15872(14) -0.1555(2) 0.03006(13) 0.0503(11) Uani 1 1 d . .
H13 H 0.1699 -0.1299 0.0613 0.060 Uiso 1 1 calc R U
C14 C 0.18223(15) -0.2259(2) 0.02882(17) 0.0678(13) Uani 1 1 d . .
H14A H 0.1804 -0.2505 0.0611 0.102 Uiso 1 1 calc R U
H14B H 0.2122 -0.2173 0.0232 0.102 Uiso 1 1 calc R U
H14C H 0.1692 -0.2552 0.0014 0.102 Uiso 1 1 calc R U
C15 C 0.11198(16) -0.1675(2) 0.03408(17) 0.0714(14) Uani 1 1 d . .
H15A H 0.1000 -0.1926 0.0040 0.107 Uiso 1 1 calc R U
H15B H 0.0976 -0.1218 0.0368 0.107 Uiso 1 1 calc R U
H15C H 0.1078 -0.1960 0.0642 0.107 Uiso 1 1 calc R U
C16 C 0.17287(10) 0.07530(18) 0.15290(10) 0.0295(8) Uani 1 1 d . .
C17 C 0.16675(11) 0.0394(2) 0.20163(11) 0.0335(8) Uani 1 1 d . .
C18 C 0.18848(12) 0.0796(2) 0.24355(11) 0.0410(10) Uani 1 1 d . .
H18 H 0.1896 0.0588 0.2762 0.049 Uiso 1 1 calc R U
C19 C 0.20670(12) 0.1431(2) 0.23926(13) 0.0425(10) Uani 1 1 d . .
H19 H 0.2186 0.1660 0.2689 0.051 Uiso 1 1 calc R U
C20 C 0.20893(12) 0.1771(2) 0.19235(13) 0.0450(10) Uani 1 1 d . .
H20 H 0.2219 0.2223 0.1901 0.054 Uiso 1 1 calc R U
C21 C 0.19132(11) 0.14204(19) 0.14893(11) 0.0354(9) Uani 1 1 d . .
C22 C 0.14375(12) -0.0201(2) 0.20956(12) 0.0426(10) Uani 1 1 d . .
C23 C 0.12984(13) -0.0751(2) 0.17058(13) 0.0507(11) Uani 1 1 d . .
H23A H 0.1231 -0.0520 0.1379 0.076 Uiso 1 1 calc R U
H23B H 0.1045 -0.0996 0.1809 0.076 Uiso 1 1 calc R U
H23C H 0.1529 -0.1094 0.1676 0.076 Uiso 1 1 calc R U
C24 C 0.13958(14) -0.0460(2) 0.26322(13) 0.0582(12) Uani 1 1 d . .
H24A H 0.1669 -0.0659 0.2769 0.087 Uiso 1 1 calc R U
H24B H 0.1175 -0.0826 0.2630 0.087 Uiso 1 1 calc R U
H24C H 0.1317 -0.0063 0.2844 0.087 Uiso 1 1 calc R U
C25 C 0.19182(13) 0.1782(2) 0.09772(13) 0.0487(10) Uani 1 1 d . .
H25 H 0.1897 0.1396 0.0719 0.058 Uiso 1 1 calc R U
C26 C 0.23247(16) 0.2179(3) 0.08989(17) 0.0817(16) Uani 1 1 d . .
H26A H 0.2353 0.2581 0.1133 0.123 Uiso 1 1 calc R U
H26B H 0.2316 0.2353 0.0551 0.123 Uiso 1 1 calc R U
H26C H 0.2569 0.1861 0.0962 0.123 Uiso 1 1 calc R U
C27 C 0.15245(18) 0.2240(3) 0.0875(2) 0.0954(19) Uani 1 1 d . .
H27A H 0.1551 0.2665 0.1088 0.143 Uiso 1 1 calc R U
H27B H 0.1271 0.1973 0.0954 0.143 Uiso 1 1 calc R U
H27C H 0.1498 0.2380 0.0519 0.143 Uiso 1 1 calc R U
C28 C 0.04055(12) 0.0823(2) 0.09227(12) 0.0434(10) Uani 1 1 d . .
H28 H 0.0437 0.0955 0.0563 0.052 Uiso 1 1 calc R U
C29 C 0.01659(12) 0.0128(2) 0.09225(14) 0.0536(11) Uani 1 1 d . .
H29A H 0.0332 -0.0237 0.0757 0.064 Uiso 1 1 calc R U
H29B H 0.0141 -0.0022 0.1276 0.064 Uiso 1 1 calc R U
C30 C -0.02718(14) 0.0171(3) 0.06562(16) 0.0749(15) Uani 1 1 d . .
H30A H -0.0418 -0.0290 0.0683 0.090 Uiso 1 1 calc R U
H30B H -0.0248 0.0273 0.0294 0.090 Uiso 1 1 calc R U
C31 C -0.05332(15) 0.0751(4) 0.08876(17) 0.091(2) Uani 1 1 d . .
H31A H -0.0813 0.0794 0.0693 0.109 Uiso 1 1 calc R U
H31B H -0.0585 0.0621 0.1239 0.109 Uiso 1 1 calc R U
C32 C -0.03018(15) 0.1451(3) 0.08851(18) 0.0846(18) Uani 1 1 d . .
H32A H -0.0467 0.1812 0.1057 0.101 Uiso 1 1 calc R U
H32B H -0.0280 0.1606 0.0532 0.101 Uiso 1 1 calc R U
C33 C 0.01451(13) 0.1395(3) 0.11515(15) 0.0624(12) Uani 1 1 d . .
H33A H 0.0293 0.1855 0.1128 0.075 Uiso 1 1 calc R U
H33B H 0.0122 0.1290 0.1514 0.075 Uiso 1 1 calc R U
C34 C 0.30729(11) 0.03807(18) 0.19007(11) 0.0332(8) Uani 1 1 d . .
C35 C 0.37697(11) 0.02076(19) 0.22079(12) 0.0382(9) Uani 1 1 d . .
H35 H 0.4015 0.0199 0.2440 0.046 Uiso 1 1 calc R U
C36 C 0.37443(11) -0.00099(19) 0.17081(12) 0.0350(9) Uani 1 1 d . .
C37 C 0.32437(11) 0.0710(2) 0.27813(12) 0.0395(9) Uani 1 1 d . .
C38 C 0.32980(13) 0.1432(2) 0.28803(13) 0.0485(10) Uani 1 1 d . .
C39 C 0.31446(15) 0.1693(3) 0.33227(15) 0.0625(13) Uani 1 1 d . .
H39 H 0.3174 0.2182 0.3403 0.075 Uiso 1 1 calc R U
C40 C 0.29504(16) 0.1246(3) 0.36445(15) 0.0715(14) Uani 1 1 d . .
H40 H 0.2838 0.1435 0.3938 0.086 Uiso 1 1 calc R U
C41 C 0.29155(15) 0.0533(3) 0.35517(14) 0.0616(13) Uani 1 1 d . .
H41 H 0.2788 0.0235 0.3786 0.074 Uiso 1 1 calc R U
C42 C 0.30666(13) 0.0242(2) 0.31157(12) 0.0477(11) Uani 1 1 d . .
C43 C 0.35184(15) 0.1916(2) 0.25318(17) 0.0611(12) Uani 1 1 d . .
H43 H 0.3583 0.1630 0.2230 0.073 Uiso 1 1 calc R U
C44 C 0.32400(17) 0.2531(3) 0.2342(2) 0.0850(16) Uani 1 1 d . .
H44A H 0.2985 0.2350 0.2149 0.127 Uiso 1 1 calc R U
H44B H 0.3400 0.2834 0.2125 0.127 Uiso 1 1 calc R U
H44C H 0.3155 0.2807 0.2630 0.127 Uiso 1 1 calc R U
C45 C 0.39375(16) 0.2190(3) 0.2767(2) 0.102(2) Uani 1 1 d . .
H45A H 0.3887 0.2480 0.3063 0.153 Uiso 1 1 calc R U
H45B H 0.4077 0.2477 0.2520 0.153 Uiso 1 1 calc R U
H45C H 0.4122 0.1790 0.2873 0.153 Uiso 1 1 calc R U
C46 C 0.30441(15) -0.0536(2) 0.30166(14) 0.0563(12) Uani 1 1 d . .
H46 H 0.3146 -0.0620 0.2674 0.068 Uiso 1 1 calc R U
C47 C 0.3330(2) -0.0949(3) 0.3393(3) 0.1206(17) Uani 1 1 d . .
H47A H 0.3628 -0.0814 0.3360 0.181 Uiso 1 1 calc R U
H47B H 0.3295 -0.1456 0.3326 0.181 Uiso 1 1 calc R U
H47C H 0.3253 -0.0843 0.3735 0.181 Uiso 1 1 calc R U
C48 C 0.2597(2) -0.0825(3) 0.3014(3) 0.1206(17) Uani 1 1 d . .
H48A H 0.2498 -0.0790 0.3354 0.181 Uiso 1 1 calc R U
H48B H 0.2595 -0.1322 0.2908 0.181 Uiso 1 1 calc R U
H48C H 0.2407 -0.0550 0.2778 0.181 Uiso 1 1 calc R U
C49 C 0.31453(11) -0.0121(2) 0.10527(11) 0.0365(9) Uani 1 1 d . .
C50 C 0.29832(12) -0.0805(2) 0.10060(13) 0.0435(10) Uani 1 1 d . .
C51 C 0.28180(13) -0.1054(3) 0.05297(16) 0.0625(13) Uani 1 1 d . .
H51 H 0.2709 -0.1522 0.0493 0.075 Uiso 1 1 calc R U
C52 C 0.28178(15) -0.0608(4) 0.01168(15) 0.0763(17) Uani 1 1 d . .
H52 H 0.2705 -0.0776 -0.0203 0.092 Uiso 1 1 calc R U
C53 C 0.29738(14) 0.0065(3) 0.01542(14) 0.0722(16) Uani 1 1 d . .
H53 H 0.2944 0.0358 -0.0137 0.087 Uiso 1 1 calc R U
C54 C 0.31840(12) 0.0359(3) 0.06164(12) 0.0503(11) Uani 1 1 d . .
C55 C 0.29710(14) -0.1277(2) 0.14653(16) 0.0540(11) Uani 1 1 d . .
H55 H 0.3135 -0.1035 0.1753 0.065 Uiso 1 1 calc R U
C56 C 0.2523(2) -0.1379(4) 0.1608(3) 0.1379(19) Uani 1 1 d . .
H56A H 0.2416 -0.0933 0.1739 0.207 Uiso 1 1 calc R U
H56B H 0.2519 -0.1746 0.1869 0.207 Uiso 1 1 calc R U
H56C H 0.2341 -0.1525 0.1310 0.207 Uiso 1 1 calc R U
C57 C 0.3172(2) -0.1975(4) 0.1394(3) 0.1379(19) Uani 1 1 d . .
H57A H 0.3066 -0.2174 0.1068 0.207 Uiso 1 1 calc R U
H57B H 0.3102 -0.2295 0.1666 0.207 Uiso 1 1 calc R U
H57C H 0.3483 -0.1918 0.1402 0.207 Uiso 1 1 calc R U
C58 C 0.34044(15) 0.0990(3) 0.06133(16) 0.0656(13) Uani 1 1 d . .
C59 C 0.33986(18) 0.1411(3) 0.01230(19) 0.109(2) Uani 1 1 d . .
H59A H 0.3466 0.1096 -0.0153 0.163 Uiso 1 1 calc R U
H59B H 0.3611 0.1790 0.0160 0.163 Uiso 1 1 calc R U
H59C H 0.3115 0.1618 0.0048 0.163 Uiso 1 1 calc R U
C60 C 0.35653(16) 0.1422(2) 0.10623(18) 0.0734(14) Uani 1 1 d . .
H60A H 0.3325 0.1564 0.1253 0.110 Uiso 1 1 calc R U
H60B H 0.3710 0.1845 0.0948 0.110 Uiso 1 1 calc R U
H60C H 0.3766 0.1139 0.1279 0.110 Uiso 1 1 calc R U
C61 C 0.44350(17) -0.0433(4) 0.1614(2) 0.1012(9) Uani 1 1 d . .
H61 H 0.4412 -0.0579 0.1973 0.121 Uiso 1 1 calc R U
C62 C 0.47300(16) 0.0200(4) 0.1605(2) 0.1012(9) Uani 1 1 d . .
H62A H 0.4625 0.0580 0.1820 0.121 Uiso 1 1 calc R U
H62B H 0.4728 0.0384 0.1256 0.121 Uiso 1 1 calc R U
C63 C 0.51948(16) 0.0000(4) 0.17992(19) 0.1012(9) Uani 1 1 d . .
H63A H 0.5386 0.0402 0.1738 0.121 Uiso 1 1 calc R U
H63B H 0.5206 -0.0081 0.2168 0.121 Uiso 1 1 calc R U
C64 C 0.53525(17) -0.0647(4) 0.15484(19) 0.1012(9) Uani 1 1 d . .
H64A H 0.5403 -0.0527 0.1195 0.121 Uiso 1 1 calc R U
H64B H 0.5630 -0.0785 0.1722 0.121 Uiso 1 1 calc R U
C65 C 0.50656(16) -0.1252(4) 0.15448(19) 0.1012(9) Uani 1 1 d . .
H65A H 0.5050 -0.1428 0.1894 0.121 Uiso 1 1 calc R U
H65B H 0.5179 -0.1638 0.1341 0.121 Uiso 1 1 calc R U
C66 C 0.46282(16) -0.1051(4) 0.13281(19) 0.1012(9) Uani 1 1 d . .
H66A H 0.4438 -0.1467 0.1339 0.121 Uiso 1 1 calc R U
H66B H 0.4643 -0.0915 0.0970 0.121 Uiso 1 1 calc R U
C67 C 0.0919(3) 0.2258(3) 0.2138(2) 0.1275(13) Uani 1 1 d D .
H67A H 0.0709 0.2355 0.1850 0.153 Uiso 1 1 calc R U
H67B H 0.1209 0.2311 0.2021 0.153 Uiso 1 1 calc R U
C68 C 0.0859(3) 0.2748(3) 0.2555(2) 0.1275(13) Uani 1 1 d D .
H68A H 0.1121 0.3028 0.2637 0.153 Uiso 1 1 calc R U
H68B H 0.0621 0.3077 0.2463 0.153 Uiso 1 1 calc R U
C69 C 0.0764(3) 0.2318(4) 0.2978(2) 0.1275(13) Uani 1 1 d . .
H69A H 0.0456 0.2334 0.3029 0.153 Uiso 1 1 calc R U
H69B H 0.0926 0.2484 0.3290 0.153 Uiso 1 1 calc R U
C70 C 0.0892(3) 0.1609(4) 0.2854(2) 0.1275(13) Uani 1 1 d . .
H70A H 0.1188 0.1516 0.2992 0.153 Uiso 1 1 calc R U
H70B H 0.0701 0.1257 0.2996 0.153 Uiso 1 1 calc R U
C71 C 0.4016(3) -0.1207(4) 0.0015(2) 0.1617(18) Uani 1 1 d D .
H71A H 0.3752 -0.1365 0.0163 0.194 Uiso 1 1 calc R U
H71B H 0.4260 -0.1477 0.0176 0.194 Uiso 1 1 calc R U
C72 C 0.3980(3) -0.1329(4) -0.0535(2) 0.1617(18) Uani 1 1 d D .
H72A H 0.4174 -0.1715 -0.0623 0.194 Uiso 1 1 calc R U
H72B H 0.3685 -0.1463 -0.0651 0.194 Uiso 1 1 calc R U
C73 C 0.4097(3) -0.0673(4) -0.0767(2) 0.1617(18) Uani 1 1 d D .
H73A H 0.3891 -0.0551 -0.1054 0.194 Uiso 1 1 calc R U
H73B H 0.4385 -0.0707 -0.0891 0.194 Uiso 1 1 calc R U
C74 C 0.4088(3) -0.0135(4) -0.0358(2) 0.1617(18) Uani 1 1 d D .
H74A H 0.4344 0.0171 -0.0359 0.194 Uiso 1 1 calc R U
H74B H 0.3833 0.0168 -0.0419 0.194 Uiso 1 1 calc R U
Li1 Li 0.2433(2) -0.0096(4) 0.0697(2) 0.0556(18) Uani 1 1 d . .
Li2 Li 0.0958(3) 0.0798(6) 0.1895(2) 0.091(3) Uani 1 1 d . .
Li3 Li 0.2449(2) 0.0732(4) 0.1904(2) 0.0473(16) Uani 1 1 d . .
Li4 Li 0.3863(2) -0.0073(5) 0.0683(2) 0.079(3) Uani 1 1 d . .
O1 O 0.08628(11) 0.15656(19) 0.23242(10) 0.0745(10) Uani 1 1 d . .
O2 O 0.40797(12) -0.0458(2) 0.00977(11) 0.0898(11) Uani 1 1 d . .
N1 N 0.15132(9) -0.00281(15) 0.03347(9) 0.0326(7) Uani 1 1 d . .
N2 N 0.15534(8) 0.04244(14) 0.10683(8) 0.0291(7) Uani 1 1 d . .
N3 N 0.08354(9) 0.07886(16) 0.11824(9) 0.0374(7) Uani 1 1 d . .
N4 N 0.33632(9) 0.04411(15) 0.23018(9) 0.0332(7) Uani 1 1 d . .
N5 N 0.33166(9) 0.01026(14) 0.15397(9) 0.0315(7) Uani 1 1 d . .
N6 N 0.40132(10) -0.02828(17) 0.13858(10) 0.0452(8) Uani 1 1 d . .

loop_
_atom_site_aniso_label
_atom_site_aniso_U_11
_atom_site_aniso_U_22
_atom_site_aniso_U_33
_atom_site_aniso_U_23
_atom_site_aniso_U_13
_atom_site_aniso_U_12
C1 0.033(2) 0.037(2) 0.0243(15) 0.0046(14) 0.0017(14) -0.0006(17)
C2 0.0233(19) 0.050(2) 0.0299(16) 0.0031(16) -0.0084(14) 0.0019(17)
C3 0.027(2) 0.042(2) 0.0262(15) 0.0012(15) -0.0030(14) -0.0066(17)
C4 0.030(2) 0.046(3) 0.0226(14) -0.0047(15) -0.0070(14) -0.0026(17)
C5 0.037(2) 0.061(3) 0.0234(15) 0.0057(16) -0.0017(15) -0.008(2)
C6 0.058(3) 0.075(3) 0.0292(18) 0.0051(19) 0.0088(18) -0.005(2)
C7 0.062(3) 0.073(4) 0.0328(19) -0.017(2) 0.0069(19) 0.002(2)
C8 0.061(3) 0.060(3) 0.042(2) -0.0142(19) 0.007(2) 0.002(2)
C9 0.039(2) 0.048(3) 0.0305(17) -0.0057(16) -0.0029(16) -0.0026(19)
C10 0.060(3) 0.048(3) 0.0365(19) 0.0037(17) 0.0035(18) -0.009(2)
C11 0.083(4) 0.067(4) 0.110(4) -0.003(3) 0.018(3) -0.032(3)
C12 0.096(4) 0.073(4) 0.093(4) 0.014(3) -0.020(3) -0.001(3)
C13 0.067(3) 0.039(3) 0.045(2) -0.0008(17) -0.001(2) 0.006(2)
C14 0.069(3) 0.053(3) 0.080(3) 0.007(2) -0.003(3) -0.002(3)
C15 0.078(4) 0.058(3) 0.081(3) 0.016(2) 0.028(3) 0.008(3)
C16 0.0259(19) 0.037(2) 0.0242(14) -0.0041(14) -0.0051(13) 0.0054(17)
C17 0.0248(19) 0.047(2) 0.0276(15) -0.0008(15) -0.0035(14) 0.0056(18)
C18 0.041(2) 0.061(3) 0.0204(15) 0.0004(16) -0.0017(15) 0.010(2)
C19 0.035(2) 0.053(3) 0.0386(19) -0.0236(18) -0.0034(16) 0.001(2)
C20 0.035(2) 0.040(2) 0.058(2) -0.0112(19) -0.0096(19) -0.0017(19)
C21 0.034(2) 0.038(2) 0.0326(17) -0.0007(15) -0.0082(15) 0.0027(18)
C22 0.040(2) 0.052(3) 0.0343(17) 0.0028(17) -0.0029(16) -0.004(2)
C23 0.050(3) 0.051(3) 0.052(2) 0.0079(19) 0.007(2) -0.010(2)
C24 0.053(3) 0.079(3) 0.042(2) 0.011(2) -0.0027(19) -0.012(2)
C25 0.051(3) 0.046(3) 0.049(2) 0.0066(18) -0.0012(19) -0.012(2)
C26 0.074(4) 0.103(4) 0.067(3) 0.019(3) -0.001(3) -0.041(3)
C27 0.088(4) 0.097(4) 0.101(4) 0.054(3) 0.003(3) 0.018(3)
C28 0.032(2) 0.065(3) 0.0325(17) -0.0057(17) -0.0030(16) 0.007(2)
C29 0.036(2) 0.080(3) 0.044(2) -0.007(2) 0.0020(18) -0.007(2)
C30 0.041(3) 0.122(5) 0.061(3) -0.014(3) 0.005(2) -0.016(3)
C31 0.029(3) 0.182(7) 0.060(3) -0.021(3) -0.002(2) 0.011(4)
C32 0.042(3) 0.137(5) 0.072(3) -0.023(3) -0.011(2) 0.033(3)
C33 0.042(3) 0.082(3) 0.061(2) -0.014(2) -0.005(2) 0.019(2)
C34 0.036(2) 0.031(2) 0.0325(16) 0.0018(15) 0.0051(15) -0.0032(17)
C35 0.022(2) 0.051(2) 0.0396(18) 0.0040(17) -0.0093(15) 0.0025(18)
C36 0.025(2) 0.041(2) 0.0394(18) 0.0106(16) 0.0027(15) 0.0006(17)
C37 0.031(2) 0.051(3) 0.0351(17) -0.0083(17) -0.0096(16) 0.0011(19)
C38 0.046(3) 0.053(3) 0.047(2) -0.0069(19) 0.0012(19) -0.006(2)
C39 0.067(3) 0.065(3) 0.056(2) -0.025(2) 0.005(2) -0.008(3)
C40 0.077(4) 0.092(4) 0.046(2) -0.021(3) 0.008(2) -0.006(3)
C41 0.079(3) 0.065(3) 0.041(2) -0.005(2) 0.006(2) -0.013(3)
C42 0.048(3) 0.067(3) 0.0278(17) 0.0007(18) 0.0016(17) -0.005(2)
C43 0.063(3) 0.039(3) 0.082(3) -0.009(2) 0.012(3) -0.010(2)
C44 0.080(4) 0.067(4) 0.106(4) 0.012(3) -0.002(3) -0.020(3)
C45 0.052(3) 0.083(4) 0.170(6) -0.006(4) -0.006(4) -0.015(3)
C46 0.069(3) 0.061(3) 0.040(2) 0.011(2) 0.007(2) -0.008(2)
C47 0.087(3) 0.076(3) 0.194(5) 0.004(3) -0.022(3) 0.006(3)
C48 0.087(3) 0.076(3) 0.194(5) 0.004(3) -0.022(3) 0.006(3)
C49 0.029(2) 0.049(3) 0.0319(17) -0.0036(16) 0.0027(15) 0.0046(18)
C50 0.035(2) 0.053(3) 0.043(2) -0.0117(18) 0.0029(17) 0.008(2)
C51 0.039(3) 0.083(3) 0.065(3) -0.040(3) 0.001(2) 0.006(2)
C52 0.044(3) 0.153(6) 0.033(2) -0.033(3) 0.003(2) 0.010(3)
C53 0.045(3) 0.142(5) 0.029(2) 0.011(3) 0.0048(19) -0.001(3)
C54 0.034(2) 0.081(3) 0.0350(19) 0.015(2) 0.0021(17) 0.008(2)
C55 0.045(3) 0.037(3) 0.080(3) -0.009(2) 0.002(2) -0.001(2)
C56 0.143(5) 0.124(4) 0.153(4) 0.036(3) 0.047(4) 0.023(4)
C57 0.143(5) 0.124(4) 0.153(4) 0.036(3) 0.047(4) 0.023(4)
C58 0.053(3) 0.082(4) 0.061(3) 0.037(3) -0.001(2) 0.003(3)
C59 0.073(4) 0.160(6) 0.093(4) 0.074(4) 0.005(3) -0.009(4)
C60 0.067(3) 0.059(3) 0.093(3) 0.027(3) 0.007(3) -0.003(3)
C61 0.0537(15) 0.170(3) 0.0810(14) 0.0348(16) 0.0145(12) 0.0293(15)
C62 0.0537(15) 0.170(3) 0.0810(14) 0.0348(16) 0.0145(12) 0.0293(15)
C63 0.0537(15) 0.170(3) 0.0810(14) 0.0348(16) 0.0145(12) 0.0293(15)
C64 0.0537(15) 0.170(3) 0.0810(14) 0.0348(16) 0.0145(12) 0.0293(15)
C65 0.0537(15) 0.170(3) 0.0810(14) 0.0348(16) 0.0145(12) 0.0293(15)
C66 0.0537(15) 0.170(3) 0.0810(14) 0.0348(16) 0.0145(12) 0.0293(15)
C67 0.185(4) 0.107(3) 0.093(2) -0.0036(18) 0.022(2) 0.015(3)
C68 0.185(4) 0.107(3) 0.093(2) -0.0036(18) 0.022(2) 0.015(3)
C69 0.185(4) 0.107(3) 0.093(2) -0.0036(18) 0.022(2) 0.015(3)
C70 0.185(4) 0.107(3) 0.093(2) -0.0036(18) 0.022(2) 0.015(3)
C71 0.248(5) 0.131(4) 0.110(3) -0.002(2) 0.043(3) -0.035(4)
C72 0.248(5) 0.131(4) 0.110(3) -0.002(2) 0.043(3) -0.035(4)
C73 0.248(5) 0.131(4) 0.110(3) -0.002(2) 0.043(3) -0.035(4)
C74 0.248(5) 0.131(4) 0.110(3) -0.002(2) 0.043(3) -0.035(4)
Li1 0.043(4) 0.075(5) 0.047(3) -0.004(3) -0.003(3) 0.011(4)
Li2 0.068(6) 0.161(9) 0.042(4) -0.028(5) -0.016(4) 0.062(6)
Li3 0.040(4) 0.058(5) 0.043(3) -0.008(3) -0.003(3) -0.006(3)
Li4 0.047(5) 0.144(8) 0.046(4) 0.010(4) 0.002(3) 0.029(5)
O1 0.082(2) 0.099(3) 0.0422(15) -0.0139(16) 0.0064(15) 0.012(2)
O2 0.101(3) 0.114(3) 0.0571(18) 0.0015(19) 0.0279(18) 0.013(2)
N1 0.0276(17) 0.0439(19) 0.0265(13) 0.0016(12) 0.0020(12) 0.0035(14)
N2 0.0264(16) 0.0376(18) 0.0227(12) -0.0009(11) -0.0014(11) 0.0013(14)
N3 0.0288(17) 0.053(2) 0.0294(13) -0.0097(13) -0.0031(12) 0.0050(15)
N4 0.0247(16) 0.0398(19) 0.0346(14) -0.0023(13) -0.0009(12) -0.0005(14)
N5 0.0305(17) 0.0351(18) 0.0283(13) 0.0002(12) -0.0009(12) -0.0008(14)
N6 0.0363(19) 0.059(2) 0.0406(16) 0.0057(15) 0.0083(14) 0.0094(16)

loop_
_atom_type_symbol
_atom_type_description
_atom_type_scat_dispersion_real
_atom_type_scat_dispersion_imag
_atom_type_scat_source
C C 0.0033 0.0016 'International Tables Vol C Tables 4.2.6.8 and 6.1.1.4'
H H 0.0000 0.0000 'International Tables Vol C Tables 4.2.6.8 and 6.1.1.4'
Li Li -0.0003 0.0001 'International Tables Vol C Tables 4.2.6.8 and 6.1.1.4'
O O 0.0106 0.0060 'International Tables Vol C Tables 4.2.6.8 and 6.1.1.4'
N N 0.0061 0.0033 'International Tables Vol C Tables 4.2.6.8 and 6.1.1.4'

loop_
_geom_angle_atom_site_label_1
_geom_angle_atom_site_label_2
_geom_angle_atom_site_label_3
_geom_angle
N1 C1 N2 102.8(3)
N1 C1 Li1 121.8(3)
N2 C1 Li1 135.3(3)
C3 C2 N1 107.2(3)
C3 C2 H2 126.4
N1 C2 H2 126.4
N3 C3 C2 135.4(3)
N3 C3 N2 121.1(3)
C2 C3 N2 103.5(3)
C9 C4 C5 122.8(3)
C9 C4 N1 119.0(3)
C5 C4 N1 118.1(3)
C6 C5 C4 116.3(4)
C6 C5 C10 121.3(3)
C4 C5 C10 122.4(3)
C7 C6 C5 122.0(3)
C7 C6 H6 119.0
C5 C6 H6 119.0
C8 C7 C6 119.9(3)
C8 C7 H7 120.0
C6 C7 H7 120.0
C7 C8 C9 121.6(4)
C7 C8 H8 119.2
C9 C8 H8 119.2
C4 C9 C8 117.4(3)
C4 C9 C13 121.7(3)
C8 C9 C13 120.9(4)
C5 C10 C11 111.7(4)
C5 C10 C12 112.8(3)
C11 C10 C12 110.7(4)
C5 C10 H10 107.1
C11 C10 H10 107.1
C12 C10 H10 107.1
C10 C11 H11A 109.5
C10 C11 H11B 109.5
H11A C11 H11B 109.5
C10 C11 H11C 109.5
H11A C11 H11C 109.5
H11B C11 H11C 109.5
C10 C12 H12A 109.5
C10 C12 H12B 109.5
H12A C12 H12B 109.5
C10 C12 H12C 109.5
H12A C12 H12C 109.5
H12B C12 H12C 109.5
C15 C13 C14 110.5(4)
C15 C13 C9 111.0(3)
C14 C13 C9 112.9(3)
C15 C13 H13 107.4
C14 C13 H13 107.4
C9 C13 H13 107.4
C13 C14 H14A 109.5
C13 C14 H14B 109.5
H14A C14 H14B 109.5
C13 C14 H14C 109.5
H14A C14 H14C 109.5
H14B C14 H14C 109.5
C13 C15 H15A 109.5
C13 C15 H15B 109.5
H15A C15 H15B 109.5
C13 C15 H15C 109.5
H15A C15 H15C 109.5
H15B C15 H15C 109.5
C21 C16 N2 117.3(3)
C21 C16 C17 124.0(3)
N2 C16 C17 118.4(3)
C21 C16 Li3 70.3(3)
N2 C16 Li3 129.1(3)
C17 C16 Li3 79.2(2)
C21 C16 Li2 113.0(3)
N2 C16 Li2 91.4(2)
C17 C16 Li2 61.2(2)
Li3 C16 Li2 134.4(2)
C22 C17 C18 122.0(3)
C22 C17 C16 128.1(3)
C18 C17 C16 109.9(3)
C22 C17 Li2 77.3(4)
C18 C17 Li2 108.4(3)
C16 C17 Li2 85.3(3)
C22 C17 Li3 138.1(3)
C18 C17 Li3 64.4(2)
C16 C17 Li3 66.3(2)
Li2 C17 Li3 143.6(4)
C19 C18 C17 125.1(3)
C19 C18 Li3 69.4(3)
C17 C18 Li3 81.2(2)
C19 C18 H18 117.5
C17 C18 H18 117.5
Li3 C18 H18 123.2
C18 C19 C20 122.4(3)
C18 C19 Li3 77.0(3)
C20 C19 Li3 72.2(3)
C18 C19 H19 118.8
C20 C19 H19 118.8
Li3 C19 H19 123.3
C21 C20 C19 117.8(4)
C21 C20 Li3 74.9(3)
C19 C20 Li3 71.6(3)
C21 C20 H20 121.1
C19 C20 H20 121.1
Li3 C20 H20 124.0
C16 C21 C20 120.3(3)
C16 C21 C25 120.3(3)
C20 C21 C25 119.4(3)
C16 C21 Li3 75.6(3)
C20 C21 Li3 69.6(3)
C25 C21 Li3 127.9(3)
C17 C22 C23 126.3(3)
C17 C22 C24 119.7(3)
C23 C22 C24 112.3(3)
C17 C22 Li2 69.8(3)
C23 C22 Li2 103.9(3)
C24 C22 Li2 110.9(3)
C22 C23 H23A 109.5
C22 C23 H23B 109.5
H23A C23 H23B 109.5
C22 C23 H23C 109.5
H23A C23 H23C 109.5
H23B C23 H23C 109.5
C22 C24 H24A 109.5
C22 C24 H24B 109.5
H24A C24 H24B 109.5
C22 C24 H24C 109.5
H24A C24 H24C 109.5
H24B C24 H24C 109.5
C26 C25 C27 112.3(4)
C26 C25 C21 114.4(3)
C27 C25 C21 110.5(3)
C26 C25 H25 106.4
C27 C25 H25 106.4
C21 C25 H25 106.4
C25 C26 H26A 109.5
C25 C26 H26B 109.5
H26A C26 H26B 109.5
C25 C26 H26C 109.5
H26A C26 H26C 109.5
H26B C26 H26C 109.5
C25 C27 H27A 109.5
C25 C27 H27B 109.5
H27A C27 H27B 109.5
C25 C27 H27C 109.5
H27A C27 H27C 109.5
H27B C27 H27C 109.5
N3 C28 C33 110.5(3)
N3 C28 C29 113.7(3)
C33 C28 C29 109.6(3)
N3 C28 H28 107.6
C33 C28 H28 107.6
C29 C28 H28 107.6
C30 C29 C28 113.1(4)
C30 C29 H29A 109.0
C28 C29 H29A 109.0
C30 C29 H29B 109.0
C28 C29 H29B 109.0
H29A C29 H29B 107.8
C29 C30 C31 110.6(4)
C29 C30 H30A 109.5
C31 C30 H30A 109.5
C29 C30 H30B 109.5
C31 C30 H30B 109.5
H30A C30 H30B 108.1
C32 C31 C30 110.6(4)
C32 C31 H31A 109.5
C30 C31 H31A 109.5
C32 C31 H31B 109.5
C30 C31 H31B 109.5
H31A C31 H31B 108.1
C31 C32 C33 111.3(4)
C31 C32 H32A 109.4
C33 C32 H32A 109.4
C31 C32 H32B 109.4
C33 C32 H32B 109.4
H32A C32 H32B 108.0
C28 C33 C32 111.8(3)
C28 C33 H33A 109.3
C32 C33 H33A 109.3
C28 C33 H33B 109.3
C32 C33 H33B 109.3
H33A C33 H33B 107.9
N4 C34 N5 101.7(3)
N4 C34 Li3 123.5(3)
N5 C34 Li3 134.7(3)
C36 C35 N4 106.2(3)
C36 C35 H35 126.9
N4 C35 H35 126.9
N6 C36 C35 136.6(3)
N6 C36 N5 119.2(3)
C35 C36 N5 104.1(3)
N6 C36 Li4 39.2(2)
C35 C36 Li4 161.6(3)
N5 C36 Li4 83.8(2)
C38 C37 C42 123.2(3)
C38 C37 N4 118.2(3)
C42 C37 N4 118.6(3)
C39 C38 C37 117.3(4)
C39 C38 C43 120.5(4)
C37 C38 C43 122.1(3)
C40 C39 C38 120.3(4)
C40 C39 H39 119.9
C38 C39 H39 119.9
C41 C40 C39 121.6(4)
C41 C40 H40 119.2
C39 C40 H40 119.2
C40 C41 C42 120.5(4)
C40 C41 H41 119.7
C42 C41 H41 119.7
C41 C42 C37 117.0(4)
C41 C42 C46 121.2(4)
C37 C42 C46 121.8(3)
C38 C43 C45 112.5(4)
C38 C43 C44 112.8(4)
C45 C43 C44 109.8(4)
C38 C43 H43 107.1
C45 C43 H43 107.1
C44 C43 H43 107.1
C43 C44 H44A 109.5
C43 C44 H44B 109.5
H44A C44 H44B 109.5
C43 C44 H44C 109.5
H44A C44 H44C 109.5
H44B C44 H44C 109.5
C43 C45 H45A 109.5
C43 C45 H45B 109.5
H45A C45 H45B 109.5
C43 C45 H45C 109.5
H45A C45 H45C 109.5
H45B C45 H45C 109.5
C42 C46 C48 112.8(4)
C42 C46 C47 111.9(4)
C48 C46 C47 109.0(4)
C42 C46 H46 107.6
C48 C46 H46 107.6
C47 C46 H46 107.6
C46 C47 H47A 109.5
C46 C47 H47B 109.5
H47A C47 H47B 109.5
C46 C47 H47C 109.5
H47A C47 H47C 109.5
H47B C47 H47C 109.5
C46 C48 H48A 109.5
C46 C48 H48B 109.5
H48A C48 H48B 109.5
C46 C48 H48C 109.5
H48A C48 H48C 109.5
H48B C48 H48C 109.5
C50 C49 N5 117.8(3)
C50 C49 C54 123.3(3)
N5 C49 C54 118.7(3)
C50 C49 Li1 69.7(3)
N5 C49 Li1 129.6(3)
C54 C49 Li1 78.9(3)
C50 C49 Li4 109.3(3)
N5 C49 Li4 93.1(3)
C54 C49 Li4 63.0(3)
Li1 C49 Li4 133.6(3)
C49 C50 C51 119.8(4)
C49 C50 C55 120.5(3)
C51 C50 C55 119.7(4)
C49 C50 Li1 75.5(3)
C51 C50 Li1 70.0(3)
C55 C50 Li1 124.7(3)
C52 C51 C50 119.0(5)
C52 C51 Li1 72.4(3)
C50 C51 Li1 73.7(3)
C52 C51 H51 120.5
C50 C51 H51 120.5
Li1 C51 H51 125.1
C53 C52 C51 122.1(4)
C53 C52 Li1 76.0(3)
C51 C52 Li1 71.7(3)
C53 C52 H52 118.9
C51 C52 H52 118.9
Li1 C52 H52 125.0
C52 C53 C54 123.6(4)
C52 C53 Li1 69.4(3)
C54 C53 Li1 80.4(3)
C52 C53 H53 118.2
C54 C53 H53 118.2
Li1 C53 H53 123.2
C58 C54 C53 121.3(4)
C58 C54 C49 127.1(4)
C53 C54 C49 111.5(4)
C58 C54 Li4 80.9(4)
C53 C54 Li4 106.9(3)
C49 C54 Li4 81.6(3)
C58 C54 Li1 139.8(4)
C53 C54 Li1 65.0(3)
C49 C54 Li1 66.1(2)
Li4 C54 Li1 138.2(4)
C57 C55 C56 109.7(5)
C57 C55 C50 112.6(4)
C56 C55 C50 111.2(4)
C57 C55 H55 107.7
C56 C55 H55 107.7
C50 C55 H55 107.7
C55 C56 H56A 109.5
C55 C56 H56B 109.5
H56A C56 H56B 109.5
C55 C56 H56C 109.5
H56A C56 H56C 109.5
H56B C56 H56C 109.5
C55 C57 H57A 109.5
C55 C57 H57B 109.5
H57A C57 H57B 109.5
C55 C57 H57C 109.5
H57A C57 H57C 109.5
H57B C57 H57C 109.5
C54 C58 C60 127.2(4)
C54 C58 C59 118.9(4)
C60 C58 C59 112.1(5)
C54 C58 Li4 65.7(3)
C60 C58 Li4 102.9(3)
C59 C58 Li4 117.2(4)
C58 C59 H59A 109.5
C58 C59 H59B 109.5
H59A C59 H59B 109.5
C58 C59 H59C 109.5
H59A C59 H59C 109.5
H59B C59 H59C 109.5
C58 C60 H60A 109.5
C58 C60 H60B 109.5
H60A C60 H60B 109.5
C58 C60 H60C 109.5
H60A C60 H60C 109.5
H60B C60 H60C 109.5
N6 C61 C62 112.5(5)
N6 C61 C66 109.0(5)
C62 C61 C66 109.0(5)
N6 C61 H61 108.8
C62 C61 H61 108.8
C66 C61 H61 108.8
C61 C62 C63 111.3(5)
C61 C62 H62A 109.4
C63 C62 H62A 109.4
C61 C62 H62B 109.4
C63 C62 H62B 109.4
H62A C62 H62B 108.0
C64 C63 C62 112.7(5)
C64 C63 H63A 109.1
C62 C63 H63A 109.1
C64 C63 H63B 109.1
C62 C63 H63B 109.1
H63A C63 H63B 107.8
C65 C64 C63 114.8(5)
C65 C64 H64A 108.6
C63 C64 H64A 108.6
C65 C64 H64B 108.6
C63 C64 H64B 108.6
H64A C64 H64B 107.6
C64 C65 C66 110.7(5)
C64 C65 H65A 109.5
C66 C65 H65A 109.5
C64 C65 H65B 109.5
C66 C65 H65B 109.5
H65A C65 H65B 108.1
C65 C66 C61 112.8(5)
C65 C66 H66A 109.0
C61 C66 H66A 109.0
C65 C66 H66B 109.0
C61 C66 H66B 109.0
H66A C66 H66B 107.8
O1 C67 C68 107.0(5)
O1 C67 H67A 110.3
C68 C67 H67A 110.3
O1 C67 H67B 110.3
C68 C67 H67B 110.3
H67A C67 H67B 108.6
C69 C68 C67 106.3(6)
C69 C68 H68A 110.5
C67 C68 H68A 110.5
C69 C68 H68B 110.5
C67 C68 H68B 110.5
H68A C68 H68B 108.7
C68 C69 C70 105.5(5)
C68 C69 H69A 110.6
C70 C69 H69A 110.6
C68 C69 H69B 110.6
C70 C69 H69B 110.6
H69A C69 H69B 108.8
O1 C70 C69 106.6(5)
O1 C70 H70A 110.4
C69 C70 H70A 110.4
O1 C70 H70B 110.4
C69 C70 H70B 110.4
H70A C70 H70B 108.6
O2 C71 C72 107.6(6)
O2 C71 H71A 110.2
C72 C71 H71A 110.2
O2 C71 H71B 110.2
C72 C71 H71B 110.2
H71A C71 H71B 108.5
C73 C72 C71 106.7(6)
C73 C72 H72A 110.4
C71 C72 H72A 110.4
C73 C72 H72B 110.4
C71 C72 H72B 110.4
H72A C72 H72B 108.6
C72 C73 C74 104.8(6)
C72 C73 H73A 110.8
C74 C73 H73A 110.8
C72 C73 H73B 110.8
C74 C73 H73B 110.8
H73A C73 H73B 108.9
O2 C74 C73 110.2(6)
O2 C74 H74A 109.6
C73 C74 H74A 109.6
O2 C74 H74B 109.6
C73 C74 H74B 109.6
H74A C74 H74B 108.1
C1 Li1 C51 135.1(4)
C1 Li1 C52 133.5(3)
C51 Li1 C52 35.9(2)
C1 Li1 C50 144.4(4)
C51 Li1 C50 36.28(17)
C52 Li1 C50 64.1(2)
C1 Li1 C53 139.4(3)
C51 Li1 C53 63.4(3)
C52 Li1 C53 34.6(2)
C50 Li1 C53 74.4(3)
C1 Li1 C49 152.6(3)
C51 Li1 C49 63.5(2)
C52 Li1 C49 73.9(2)
C50 Li1 C49 34.77(16)
C53 Li1 C49 62.4(2)
C1 Li1 C54 148.9(4)
C51 Li1 C54 74.7(3)
C52 Li1 C54 62.3(2)
C50 Li1 C54 63.0(2)
C53 Li1 C54 34.56(17)
C49 Li1 C54 35.01(15)
O1 Li2 N3 125.4(5)
O1 Li2 C17 111.1(4)
N3 Li2 C17 104.5(3)
O1 Li2 C22 125.9(3)
N3 Li2 C22 106.5(3)
C17 Li2 C22 32.87(16)
O1 Li2 C16 115.8(5)
N3 Li2 C16 76.1(3)
C17 Li2 C16 33.56(15)
C22 Li2 C16 59.7(2)
C34 Li3 C19 137.3(3)
C34 Li3 C20 138.7(4)
C19 Li3 C20 36.23(17)
C34 Li3 C21 145.6(3)
C19 Li3 C21 63.2(2)
C20 Li3 C21 35.51(16)
C34 Li3 C18 141.0(3)
C19 Li3 C18 33.61(15)
C20 Li3 C18 62.7(2)
C21 Li3 C18 72.8(2)
C34 Li3 C16 150.1(3)
C19 Li3 C16 72.7(2)
C20 Li3 C16 62.6(2)
C21 Li3 C16 34.18(15)
C18 Li3 C16 61.15(19)
C34 Li3 C17 146.4(4)
C19 Li3 C17 61.6(2)
C20 Li3 C17 74.3(2)
C21 Li3 C17 62.1(2)
C18 Li3 C17 34.33(14)
C16 Li3 C17 34.47(13)
O2 Li4 N6 129.7(5)
O2 Li4 C54 117.9(4)
N6 Li4 C54 107.9(3)
O2 Li4 C58 119.8(4)
N6 Li4 C58 109.7(4)
C54 Li4 C58 33.46(19)
O2 Li4 C49 133.9(5)
N6 Li4 C49 77.1(3)
C54 Li4 C49 35.40(16)
C58 Li4 C49 61.6(2)
O2 Li4 C36 155.0(4)
N6 Li4 C36 26.24(15)
C54 Li4 C36 82.3(2)
C58 Li4 C36 85.3(3)
C49 Li4 C36 55.31(17)
C70 O1 C67 107.2(4)
C70 O1 Li2 130.5(4)
C67 O1 Li2 118.0(4)
C74 O2 C71 108.5(5)
C74 O2 Li4 126.4(5)
C71 O2 Li4 116.6(5)
C1 N1 C2 112.9(3)
C1 N1 C4 123.9(3)
C2 N1 C4 123.2(3)
C1 N2 C3 113.6(2)
C1 N2 C16 123.3(3)
C3 N2 C16 122.5(3)
C3 N3 C28 112.1(2)
C3 N3 Li2 118.6(3)
C28 N3 Li2 125.1(3)
C34 N4 C35 113.9(3)
C34 N4 C37 121.1(3)
C35 N4 C37 124.9(3)
C34 N5 C36 114.1(3)
C34 N5 C49 123.5(3)
C36 N5 C49 122.1(3)
C36 N6 C61 114.1(3)
C36 N6 Li4 114.6(3)
C61 N6 Li4 126.5(3)

loop_
_geom_bond_atom_site_label_1
_geom_bond_atom_site_label_2
_geom_bond_distance
C1 N1 1.349(4)
C1 N2 1.367(4)
C1 Li1 2.043(8)
C2 C3 1.379(4)
C2 N1 1.394(4)
C2 H2 0.9500
C3 N3 1.343(4)
C3 N2 1.415(4)
C4 C9 1.390(5)
C4 C5 1.403(5)
C4 N1 1.436(4)
C5 C6 1.398(5)
C5 C10 1.507(5)
C6 C7 1.375(6)
C6 H6 0.9500
C7 C8 1.361(5)
C7 H7 0.9500
C8 C9 1.397(5)
C8 H8 0.9500
C9 C13 1.539(5)
C10 C11 1.513(6)
C10 C12 1.517(6)
C10 H10 1.0000
C11 H11A 0.9800
C11 H11B 0.9800
C11 H11C 0.9800
C12 H12A 0.9800
C12 H12B 0.9800
C12 H12C 0.9800
C13 C15 1.499(6)
C13 C14 1.523(6)
C13 H13 1.0000
C14 H14A 0.9800
C14 H14B 0.9800
C14 H14C 0.9800
C15 H15A 0.9800
C15 H15B 0.9800
C15 H15C 0.9800
C16 C21 1.395(5)
C16 N2 1.443(4)
C16 C17 1.486(4)
C16 Li3 2.405(7)
C16 Li2 2.679(9)
C17 C22 1.362(5)
C17 C18 1.472(5)
C17 Li2 2.355(8)
C17 Li3 2.579(7)
C18 C19 1.337(5)
C18 Li3 2.354(7)
C18 H18 0.9500
C19 C20 1.409(5)
C19 Li3 2.261(7)
C19 H19 0.9500
C20 C21 1.406(5)
C20 Li3 2.269(8)
C20 H20 0.9500
C21 C25 1.523(5)
C21 Li3 2.337(7)
C22 C23 1.508(5)
C22 C24 1.522(5)
C22 Li2 2.448(9)
C23 H23A 0.9800
C23 H23B 0.9800
C23 H23C 0.9800
C24 H24A 0.9800
C24 H24B 0.9800
C24 H24C 0.9800
C25 C26 1.510(6)
C25 C27 1.519(6)
C25 H25 1.0000
C26 H26A 0.9800
C26 H26B 0.9800
C26 H26C 0.9800
C27 H27A 0.9800
C27 H27B 0.9800
C27 H27C 0.9800
C28 N3 1.472(4)
C28 C33 1.512(5)
C28 C29 1.513(5)
C28 H28 1.0000
C29 C30 1.501(6)
C29 H29A 0.9900
C29 H29B 0.9900
C30 C31 1.527(7)
C30 H30A 0.9900
C30 H30B 0.9900
C31 C32 1.510(8)
C31 H31A 0.9900
C31 H31B 0.9900
C32 C33 1.528(6)
C32 H32A 0.9900
C32 H32B 0.9900
C33 H33A 0.9900
C33 H33B 0.9900
C34 N4 1.354(4)
C34 N5 1.377(4)
C34 Li3 2.071(7)
C35 C36 1.386(4)
C35 N4 1.393(4)
C35 H35 0.9500
C36 N6 1.350(4)
C36 N5 1.401(4)
C36 Li4 2.779(7)
C37 C38 1.396(5)
C37 C42 1.400(5)
C37 N4 1.447(4)
C38 C39 1.394(5)
C38 C43 1.507(6)
C39 C40 1.378(6)
C39 H39 0.9500
C40 C41 1.372(6)
C40 H40 0.9500
C41 C42 1.397(5)
C41 H41 0.9500
C42 C46 1.493(6)
C43 C45 1.507(6)
C43 C44 1.518(6)
C43 H43 1.0000
C44 H44A 0.9800
C44 H44B 0.9800
C44 H44C 0.9800
C45 H45A 0.9800
C45 H45B 0.9800
C45 H45C 0.9800
C46 C48 1.508(7)
C46 C47 1.509(7)
C46 H46 1.0000
C47 H47A 0.9800
C47 H47B 0.9800
C47 H47C 0.9800
C48 H48A 0.9800
C48 H48B 0.9800
C48 H48C 0.9800
C49 C50 1.392(5)
C49 N5 1.426(4)
C49 C54 1.482(5)
C49 Li1 2.363(8)
C49 Li4 2.531(8)
C50 C51 1.411(5)
C50 C55 1.514(5)
C50 Li1 2.289(8)
C51 C52 1.383(7)
C51 Li1 2.241(8)
C51 H51 0.9500
C52 C53 1.364(7)
C52 Li1 2.249(8)
C52 H52 0.9500
C53 C54 1.459(6)
C53 Li1 2.331(8)
C53 H53 0.9500
C54 C58 1.380(6)
C54 Li4 2.280(8)
C54 Li1 2.536(8)
C55 C57 1.482(7)
C55 C56 1.500(8)
C55 H55 1.0000
C56 H56A 0.9800
C56 H56B 0.9800
C56 H56C 0.9800
C57 H57A 0.9800
C57 H57B 0.9800
C57 H57C 0.9800
C58 C60 1.501(7)
C58 C59 1.525(6)
C58 Li4 2.470(10)
C59 H59A 0.9800
C59 H59B 0.9800
C59 H59C 0.9800
C60 H60A 0.9800
C60 H60B 0.9800
C60 H60C 0.9800
C61 N6 1.444(6)
C61 C62 1.515(8)
C61 C66 1.542(8)
C61 H61 1.0000
C62 C63 1.559(7)
C62 H62A 0.9900
C62 H62B 0.9900
C63 C64 1.494(8)
C63 H63A 0.9900
C63 H63B 0.9900
C64 C65 1.456(8)
C64 H64A 0.9900
C64 H64B 0.9900
C65 C66 1.499(7)
C65 H65A 0.9900
C65 H65B 0.9900
C66 H66A 0.9900
C66 H66B 0.9900
C67 O1 1.414(7)
C67 C68 1.467(6)
C67 H67A 0.9900
C67 H67B 0.9900
C68 C69 1.436(8)
C68 H68A 0.9900
C68 H68B 0.9900
C69 C70 1.444(8)
C69 H69A 0.9900
C69 H69B 0.9900
C70 O1 1.404(6)
C70 H70A 0.9900
C70 H70B 0.9900
C71 O2 1.444(8)
C71 C72 1.473(7)
C71 H71A 0.9900
C71 H71B 0.9900
C72 C73 1.444(7)
C72 H72A 0.9900
C72 H72B 0.9900
C73 C74 1.489(7)
C73 H73A 0.9900
C73 H73B 0.9900
C74 O2 1.358(7)
C74 H74A 0.9900
C74 H74B 0.9900
Li2 O1 1.882(9)
Li2 N3 1.903(7)
Li4 O2 1.890(8)
Li4 N6 1.931(7)

loop_
_geom_torsion_atom_site_label_1
_geom_torsion_atom_site_label_2
_geom_torsion_atom_site_label_3
_geom_torsion_atom_site_label_4
_geom_torsion
N1 C2 C3 N3 -179.7(4)
N1 C2 C3 N2 -0.5(4)
C9 C4 C5 C6 0.0(5)
N1 C4 C5 C6 -179.0(3)
C9 C4 C5 C10 -179.7(4)
N1 C4 C5 C10 1.3(5)
C4 C5 C6 C7 0.1(6)
C10 C5 C6 C7 179.8(4)
C5 C6 C7 C8 0.1(7)
C6 C7 C8 C9 -0.4(7)
C5 C4 C9 C8 -0.2(5)
N1 C4 C9 C8 178.8(3)
C5 C4 C9 C13 -177.7(3)
N1 C4 C9 C13 1.3(5)
C7 C8 C9 C4 0.5(6)
C7 C8 C9 C13 177.9(4)
C6 C5 C10 C11 -74.4(5)
C4 C5 C10 C11 105.3(4)
C6 C5 C10 C12 51.1(5)
C4 C5 C10 C12 -129.2(4)
C4 C9 C13 C15 80.0(5)
C8 C9 C13 C15 -97.4(4)
C4 C9 C13 C14 -155.4(4)
C8 C9 C13 C14 27.3(5)
C21 C16 C17 C22 169.4(4)
N2 C16 C17 C22 -4.7(5)
Li3 C16 C17 C22 -133.5(4)
Li2 C16 C17 C22 69.8(4)
C21 C16 C17 C18 -8.3(5)
N2 C16 C17 C18 177.5(3)
Li3 C16 C17 C18 48.7(3)
Li2 C16 C17 C18 -107.9(4)
C21 C16 C17 Li2 99.6(4)
N2 C16 C17 Li2 -74.5(4)
Li3 C16 C17 Li2 156.7(3)
C21 C16 C17 Li3 -57.0(3)
N2 C16 C17 Li3 128.8(3)
Li2 C16 C17 Li3 -156.7(3)
C22 C17 C18 C19 -170.6(4)
C16 C17 C18 C19 7.3(5)
Li2 C17 C18 C19 -84.4(5)
Li3 C17 C18 C19 57.0(4)
C22 C17 C18 Li3 132.4(4)
C16 C17 C18 Li3 -49.7(3)
Li2 C17 C18 Li3 -141.4(4)
C17 C18 C19 C20 -3.5(6)
Li3 C18 C19 C20 58.9(4)
C17 C18 C19 Li3 -62.4(4)
C18 C19 C20 C21 -0.3(6)
Li3 C19 C20 C21 60.9(3)
C18 C19 C20 Li3 -61.2(4)
N2 C16 C21 C20 179.9(3)
C17 C16 C21 C20 5.6(5)
Li3 C16 C21 C20 -55.5(3)
Li2 C16 C21 C20 75.5(4)
N2 C16 C21 C25 1.1(5)
C17 C16 C21 C25 -173.2(3)
Li3 C16 C21 C25 125.7(4)
Li2 C16 C21 C25 -103.4(4)
N2 C16 C21 Li3 -124.6(3)
C17 C16 C21 Li3 61.1(3)
Li2 C16 C21 Li3 130.9(3)
C19 C20 C21 C16 -0.8(5)
Li3 C20 C21 C16 58.3(3)
C19 C20 C21 C25 178.0(3)
Li3 C20 C21 C25 -122.8(4)
C19 C20 C21 Li3 -59.1(3)
C18 C17 C22 C23 -163.3(4)
C16 C17 C22 C23 19.2(6)
Li2 C17 C22 C23 92.8(4)
Li3 C17 C22 C23 -77.0(5)
C18 C17 C22 C24 0.8(6)
C16 C17 C22 C24 -176.6(3)
Li2 C17 C22 C24 -103.1(4)
Li3 C17 C22 C24 87.1(5)
C18 C17 C22 Li2 104.0(4)
C16 C17 C22 Li2 -73.5(4)
Li3 C17 C22 Li2 -169.8(4)
C16 C21 C25 C26 -141.2(4)
C20 C21 C25 C26 40.0(5)
Li3 C21 C25 C26 -46.0(5)
C16 C21 C25 C27 91.0(5)
C20 C21 C25 C27 -87.9(5)
Li3 C21 C25 C27 -173.9(4)
N3 C28 C29 C30 -180.0(3)
C33 C28 C29 C30 55.9(4)
C28 C29 C30 C31 -56.4(5)
C29 C30 C31 C32 55.2(5)
C30 C31 C32 C33 -55.3(5)
N3 C28 C33 C32 179.2(4)
C29 C28 C33 C32 -54.8(5)
C31 C32 C33 C28 56.0(5)
N4 C35 C36 N6 179.9(4)
N4 C35 C36 N5 -0.8(4)
N4 C35 C36 Li4 112.9(9)
C42 C37 C38 C39 -3.6(6)
N4 C37 C38 C39 174.2(3)
C42 C37 C38 C43 175.5(4)
N4 C37 C38 C43 -6.7(5)
C37 C38 C39 C40 0.3(6)
C43 C38 C39 C40 -178.8(4)
C38 C39 C40 C41 2.4(7)
C39 C40 C41 C42 -1.9(7)
C40 C41 C42 C37 -1.2(6)
C40 C41 C42 C46 178.0(4)
C38 C37 C42 C41 4.1(6)
N4 C37 C42 C41 -173.7(3)
C38 C37 C42 C46 -175.2(4)
N4 C37 C42 C46 7.0(5)
C39 C38 C43 C45 66.5(6)
C37 C38 C43 C45 -112.6(5)
C39 C38 C43 C44 -58.4(5)
C37 C38 C43 C44 122.6(4)
C41 C42 C46 C48 56.8(6)
C37 C42 C46 C48 -123.9(5)
C41 C42 C46 C47 -66.5(6)
C37 C42 C46 C47 112.7(5)
N5 C49 C50 C51 -178.7(3)
C54 C49 C50 C51 -4.5(6)
Li1 C49 C50 C51 56.3(4)
Li4 C49 C50 C51 -74.3(4)
N5 C49 C50 C55 3.0(5)
C54 C49 C50 C55 177.3(3)
Li1 C49 C50 C55 -122.0(4)
Li4 C49 C50 C55 107.5(4)
N5 C49 C50 Li1 125.0(3)
C54 C49 C50 Li1 -60.8(4)
Li4 C49 C50 Li1 -130.6(3)
C49 C50 C51 C52 -0.5(6)
C55 C50 C51 C52 177.8(4)
Li1 C50 C51 C52 58.5(4)
C49 C50 C51 Li1 -59.0(4)
C55 C50 C51 Li1 119.3(4)
C50 C51 C52 C53 0.3(7)
Li1 C51 C52 C53 59.5(5)
C50 C51 C52 Li1 -59.2(4)
C51 C52 C53 C54 5.0(7)
Li1 C52 C53 C54 62.4(4)
C51 C52 C53 Li1 -57.4(4)
C52 C53 C54 C58 168.0(5)
Li1 C53 C54 C58 -134.7(4)
C52 C53 C54 C49 -8.9(6)
Li1 C53 C54 C49 48.4(4)
C52 C53 C54 Li4 78.5(5)
Li1 C53 C54 Li4 135.8(4)
C52 C53 C54 Li1 -57.3(4)
C50 C49 C54 C58 -168.0(4)
N5 C49 C54 C58 6.2(6)
Li1 C49 C54 C58 135.5(5)
Li4 C49 C54 C58 -71.7(5)
C50 C49 C54 C53 8.7(5)
N5 C49 C54 C53 -177.1(3)
Li1 C49 C54 C53 -47.9(3)
Li4 C49 C54 C53 104.9(4)
C50 C49 C54 Li4 -96.2(4)
N5 C49 C54 Li4 77.9(4)
Li1 C49 C54 Li4 -152.8(3)
C50 C49 C54 Li1 56.5(4)
N5 C49 C54 Li1 -129.3(3)
Li4 C49 C54 Li1 152.8(3)
C49 C50 C55 C57 -127.7(5)
C51 C50 C55 C57 54.1(6)
Li1 C50 C55 C57 139.3(5)
C49 C50 C55 C56 108.7(5)
C51 C50 C55 C56 -69.5(5)
Li1 C50 C55 C56 15.7(6)
C53 C54 C58 C60 167.7(4)
C49 C54 C58 C60 -15.9(7)
Li4 C54 C58 C60 -88.0(5)
Li1 C54 C58 C60 80.4(6)
C53 C54 C58 C59 4.6(7)
C49 C54 C58 C59 -179.1(4)
Li4 C54 C58 C59 108.9(5)
Li1 C54 C58 C59 -82.8(6)
C53 C54 C58 Li4 -104.3(4)
C49 C54 C58 Li4 72.1(4)
Li1 C54 C58 Li4 168.4(5)
N6 C61 C62 C63 -173.7(4)
C66 C61 C62 C63 -52.7(6)
C61 C62 C63 C64 49.8(6)
C62 C63 C64 C65 -50.1(6)
C63 C64 C65 C66 53.1(6)
C64 C65 C66 C61 -57.2(6)
N6 C61 C66 C65 -179.1(4)
C62 C61 C66 C65 57.8(6)
O1 C67 C68 C69 -0.4(8)
C67 C68 C69 C70 16.3(9)
C68 C69 C70 O1 -26.6(9)
O2 C71 C72 C73 9.8(10)
C71 C72 C73 C74 -14.3(11)
C72 C73 C74 O2 14.7(11)
C69 C70 O1 C67 26.7(8)
C69 C70 O1 Li2 -177.4(6)
C68 C67 O1 C70 -16.2(8)
C68 C67 O1 Li2 -175.6(5)
N3 Li2 O1 C70 171.4(6)
C17 Li2 O1 C70 -61.3(8)
C22 Li2 O1 C70 -27.6(10)
C16 Li2 O1 C70 -97.7(7)
N3 Li2 O1 C67 -34.8(9)
C17 Li2 O1 C67 92.4(6)
C22 Li2 O1 C67 126.1(6)
C16 Li2 O1 C67 56.1(6)
C73 C74 O2 C71 -8.8(10)
C73 C74 O2 Li4 -155.2(6)
C72 C71 O2 C74 -0.5(9)
C72 C71 O2 Li4 149.5(6)
N6 Li4 O2 C74 -153.7(7)
C54 Li4 O2 C74 53.3(9)
C58 Li4 O2 C74 15.0(9)
C49 Li4 O2 C74 92.9(9)
C36 Li4 O2 C74 -165.9(10)
N6 Li4 O2 C71 62.3(9)
C54 Li4 O2 C71 -90.7(7)
C58 Li4 O2 C71 -129.0(6)
C49 Li4 O2 C71 -51.1(8)
C36 Li4 O2 C71 50.1(13)
N2 C1 N1 C2 0.7(4)
Li1 C1 N1 C2 -176.5(3)
N2 C1 N1 C4 178.5(3)
Li1 C1 N1 C4 1.2(5)
C3 C2 N1 C1 -0.1(4)
C3 C2 N1 C4 -177.9(3)
C9 C4 N1 C1 82.3(4)
C5 C4 N1 C1 -98.6(4)
C9 C4 N1 C2 -100.1(4)
C5 C4 N1 C2 78.9(4)
N1 C1 N2 C3 -1.1(4)
Li1 C1 N2 C3 175.6(4)
N1 C1 N2 C16 -171.8(3)
Li1 C1 N2 C16 4.8(6)
N3 C3 N2 C1 -179.7(3)
C2 C3 N2 C1 1.0(4)
N3 C3 N2 C16 -8.8(5)
C2 C3 N2 C16 171.9(3)
C21 C16 N2 C1 76.5(4)
C17 C16 N2 C1 -108.9(3)
Li3 C16 N2 C1 -9.4(5)
Li2 C16 N2 C1 -166.6(3)
C21 C16 N2 C3 -93.4(4)
C17 C16 N2 C3 81.1(4)
Li3 C16 N2 C3 -179.4(3)
Li2 C16 N2 C3 23.5(4)
C2 C3 N3 C28 -2.5(6)
N2 C3 N3 C28 178.4(3)
C2 C3 N3 Li2 155.9(5)
N2 C3 N3 Li2 -23.2(6)
C33 C28 N3 C3 -157.3(3)
C29 C28 N3 C3 79.0(4)
C33 C28 N3 Li2 45.9(6)
C29 C28 N3 Li2 -77.7(5)
N5 C34 N4 C35 -0.7(4)
Li3 C34 N4 C35 -176.5(3)
N5 C34 N4 C37 -179.2(3)
Li3 C34 N4 C37 5.0(5)
C36 C35 N4 C34 1.0(4)
C36 C35 N4 C37 179.4(3)
C38 C37 N4 C34 -93.9(4)
C42 C37 N4 C34 84.0(4)
C38 C37 N4 C35 87.8(4)
C42 C37 N4 C35 -94.3(4)
N4 C34 N5 C36 0.2(4)
Li3 C34 N5 C36 175.2(4)
N4 C34 N5 C49 174.1(3)
Li3 C34 N5 C49 -10.8(6)
N6 C36 N5 C34 179.9(3)
C35 C36 N5 C34 0.4(4)
Li4 C36 N5 C34 -162.7(3)
N6 C36 N5 C49 5.8(5)
C35 C36 N5 C49 -173.7(3)
Li4 C36 N5 C49 23.3(4)
C50 C49 N5 C34 -85.3(4)
C54 C49 N5 C34 100.2(4)
Li1 C49 N5 C34 0.5(5)
Li4 C49 N5 C34 161.0(3)
C50 C49 N5 C36 88.2(4)
C54 C49 N5 C36 -86.3(4)
Li1 C49 N5 C36 174.0(3)
Li4 C49 N5 C36 -25.6(4)
C35 C36 N6 C61 4.5(7)
N5 C36 N6 C61 -174.8(4)
Li4 C36 N6 C61 157.1(6)
C35 C36 N6 Li4 -152.6(5)
N5 C36 N6 Li4 28.1(5)
C62 C61 N6 C36 -87.7(5)
C66 C61 N6 C36 151.3(4)
C62 C61 N6 Li4 66.2(7)
C66 C61 N6 Li4 -54.8(7)

loop_
_platon_squeeze_void_nr
_platon_squeeze_void_average_x
_platon_squeeze_void_average_y
_platon_squeeze_void_average_z
_platon_squeeze_void_volume
_platon_squeeze_void_count_electrons
1 0.000 0.500 -0.062 1288.3 142.7
2 0.500 0.000 0.080 1288.3 142.7
3 0.391 0.750 0.076 7.2 0.0
4 0.891 0.250 0.076 7.2 0.0
5 0.109 0.250 0.424 7.2 0.0
6 0.609 0.750 0.424 7.2 0.0
7 0.391 0.250 0.576 7.2 0.0
8 0.891 0.750 0.576 7.2 0.0
9 0.109 0.750 0.924 7.2 0.0
10 0.609 0.250 0.924 7.2 0.0
